data_8105730
loop_
_publ_author_name
'Hu, Xin'
'Jia, Guo-Kai'
'Ding, Man-Hua'

_publ_section_title
;
 Crystal structure of
 3,6-di-tert-butyl-1-iodo-9-methyl-8-(pyren-1-ylethynyl)-9H-carbazole,
 C39H34IN
;
_journal_issue 3
_journal_name_full 'Zeitschrift f\"ur Kristallographie - New Crystal Structures'
_journal_page_first 485
_journal_page_last 487
_journal_paper_doi 10.1515/ncrs-2022-0094
_journal_volume 237
_journal_year 2022
_chemical_formula_moiety 'C39 H34 I N'
_chemical_formula_sum 'C39 H34 I N'
_chemical_formula_weight 643.57
_space_group_crystal_system monoclinic
_space_group_IT_number 11
_space_group_name_Hall '-P 2yb'
_space_group_name_H-M_alt 'P 1 21/m 1'
_atom_sites_solution_hydrogens geom
_atom_sites_solution_primary dual
_cell_angle_alpha 90
_cell_angle_beta 97.500(2)
_cell_angle_gamma 90
_cell_formula_units_Z 2
_cell_length_a 11.651(2)
_cell_length_b 7.0023(14)
_cell_length_c 18.716(4)
_cell_measurement_reflns_used 3053
_cell_measurement_temperature 296.15
_cell_measurement_theta_max 20.33
_cell_measurement_theta_min 2.63
_cell_volume 1513.9(5)
_computing_molecular_graphics 'Olex2 1.5-beta (Dolomanov et al., 2009)'
_computing_publication_material 'Olex2 1.5-beta (Dolomanov et al., 2009)'
_computing_structure_refinement 'SHELXL 2018/3 (Sheldrick, 2015)'
_computing_structure_solution 'SHELXT  (Sheldrick, 2015)'
_diffrn_ambient_temperature 296.15
_diffrn_measured_fraction_theta_full 1.000
_diffrn_measured_fraction_theta_max 0.984
_diffrn_measurement_device_type 'Bruker APEX-II CCD'
_diffrn_measurement_method '\f and \w scans'
_diffrn_radiation_type MoK\a
_diffrn_radiation_wavelength 0.71073
_diffrn_reflns_av_R_equivalents 0.0508
_diffrn_reflns_av_unetI/netI 0.0462
_diffrn_reflns_Laue_measured_fraction_full 1.000
_diffrn_reflns_Laue_measured_fraction_max 0.984
_diffrn_reflns_limit_h_max 15
_diffrn_reflns_limit_h_min -15
_diffrn_reflns_limit_k_max 9
_diffrn_reflns_limit_k_min -8
_diffrn_reflns_limit_l_max 24
_diffrn_reflns_limit_l_min -23
_diffrn_reflns_number 17067
_diffrn_reflns_point_group_measured_fraction_full 1.000
_diffrn_reflns_point_group_measured_fraction_max 0.984
_diffrn_reflns_theta_full 25.242
_diffrn_reflns_theta_max 27.477
_diffrn_reflns_theta_min 1.097
_diffrn_source_current 30.0
_diffrn_source_power 1.5
_diffrn_source_voltage 50.0
_diffrn_standards_number 0
_exptl_absorpt_coefficient_mu 1.086
_exptl_absorpt_correction_type multi-scan
_exptl_crystal_colour corlourless
_exptl_crystal_density_diffrn 1.412
_exptl_crystal_description block
_exptl_crystal_F_000 656
_exptl_crystal_size_max 0.42
_exptl_crystal_size_mid 0.36
_exptl_crystal_size_min 0.16
_exptl_transmission_factor_max 1.00
_exptl_transmission_factor_min 0.98
_refine_diff_density_max 0.535
_refine_diff_density_min -0.620
_refine_diff_density_rms 0.069
_refine_ls_extinction_coef .
_refine_ls_extinction_method none
_refine_ls_goodness_of_fit_ref 1.002
_refine_ls_hydrogen_treatment constr
_refine_ls_matrix_type full
_refine_ls_number_parameters 243
_refine_ls_number_reflns 3700
_refine_ls_number_restraints 0
_refine_ls_restrained_S_all 1.002
_refine_ls_R_factor_all 0.0749
_refine_ls_R_factor_gt 0.0410
_refine_ls_shift/su_max 0.001
_refine_ls_shift/su_mean 0.000
_refine_ls_structure_factor_coef Fsqd
_refine_ls_weighting_details 'w=1/[\s^2^(Fo^2^)+(0.0483P)^2^+0.7287P] where P=(Fo^2^+2Fc^2^)/3'
_refine_ls_weighting_scheme calc
_refine_ls_wR_factor_gt 0.0926
_refine_ls_wR_factor_ref 0.1056
_reflns_Friedel_coverage 0.000
_reflns_Friedel_fraction_full .
_reflns_Friedel_fraction_max .
_reflns_number_gt 2478
_reflns_number_total 3700
_reflns_threshold_expression 'I > 2\s(I)'
_cod_data_source_file suppl_j_ncrs-2022-0094_suppl.cif
_cod_data_source_block 11
_cod_original_cell_volume 1513.8(5)
_cod_database_code 8105730
_shelx_space_group_comment
;
The symmetry employed for this shelxl refinement is uniquely defined
by the following loop, which should always be used as a source of
symmetry information in preference to the above space-group names.
They are only intended as comments.
;
_olex2_refinement_description
;
1. Fixed Uiso
 At 1.2 times of:
  All C(H) groups
 At 1.5 times of:
  All C(H,H,H) groups
2. Others
 Fixed Sof: H9B(0.5) H9C(0.5) H16B(0.5) H16C(0.5) H19B(0.5) H19C(0.5)
3.a Me refined with riding coordinates:
 C9(H9A,H9B,H9C), C16(H16A,H16B,H16C), C19(H19A,H19B,H19C)
3.b Aromatic/amide H refined with riding coordinates:
 C2(H2), C4(H4), C13(H13), C15(H15), C23(H23), C24(H24), C26(H26), C27(H27),
 C29(H29), C30(H30), C31(H31), C33(H33), C34(H34)
3.c Idealised Me refined as rotating group:
 C8(H8A,H8B,H8C), C18(H18A,H18B,H18C)
;
_olex2_submission_special_instructions 'No special instructions were received'

loop_
_space_group_symop_operation_xyz
'x, y, z'
'-x, y+1/2, -z'
'-x, -y, -z'
'x, -y-1/2, z'

loop_
_atom_site_label
_atom_site_type_symbol
_atom_site_fract_x
_atom_site_fract_y
_atom_site_fract_z
_atom_site_U_iso_or_equiv
_atom_site_adp_type
_atom_site_occupancy
_atom_site_site_symmetry_order
_atom_site_calc_flag
_atom_site_refinement_flags_posn
_atom_site_refinement_flags_adp
_atom_site_refinement_flags_occupancy
_atom_site_disorder_assembly
_atom_site_disorder_group
I1 I 0.44251(3) 0.250000 0.91533(2) 0.06237(16) Uani 1 2 d S T P . .
N1 N 0.6342(3) 0.250000 0.77418(18) 0.0369(8) Uani 1 2 d S T P . .
C1 C 0.6216(4) 0.250000 0.9103(2) 0.0398(10) Uani 1 2 d S T P . .
C2 C 0.6905(4) 0.250000 0.9763(2) 0.0434(11) Uani 1 2 d S T P . .
H2 H 0.654128 0.250000 1.017666 0.052 Uiso 1 2 calc R U P . .
C3 C 0.8115(3) 0.250000 0.9848(2) 0.0343(9) Uani 1 2 d S T P . .
C4 C 0.8634(4) 0.250000 0.9230(2) 0.0380(10) Uani 1 2 d S T P . .
H4 H 0.943783 0.250000 0.926736 0.046 Uiso 1 2 calc R U P . .
C5 C 0.7989(3) 0.250000 0.8549(2) 0.0362(10) Uani 1 2 d S T P . .
C6 C 0.6759(4) 0.250000 0.8473(2) 0.0368(10) Uani 1 2 d S T P . .
C7 C 0.8768(4) 0.250000 1.0609(2) 0.0430(11) Uani 1 2 d S T P . .
C8 C 0.8456(3) 0.4285(6) 1.10182(19) 0.0635(11) Uani 1 1 d . . . . .
H8A H 0.862445 0.540634 1.075541 0.095 Uiso 1 1 calc R U . . .
H8B H 0.890222 0.430642 1.148709 0.095 Uiso 1 1 calc R U . . .
H8C H 0.764644 0.426078 1.106782 0.095 Uiso 1 1 calc R U . . .
C9 C 1.0081(4) 0.250000 1.0610(3) 0.0544(13) Uani 1 2 d S T P . .
H9A H 1.045756 0.250000 1.109763 0.082 Uiso 1 2 calc R U P . .
H9B H 1.030477 0.138060 1.036598 0.082 Uiso 0.5 1 calc R U P . .
H9C H 1.030477 0.361940 1.036599 0.082 Uiso 0.5 1 calc R U P . .
C10 C 0.8315(3) 0.250000 0.7842(2) 0.0349(9) Uani 1 2 d S T P . .
C11 C 0.7283(4) 0.250000 0.7356(2) 0.0375(10) Uani 1 2 d S T P . .
C12 C 0.7349(4) 0.250000 0.6609(2) 0.0391(10) Uani 1 2 d S T P . .
C13 C 0.8442(4) 0.250000 0.6393(2) 0.0459(11) Uani 1 2 d S T P . .
H13 H 0.849205 0.250000 0.590073 0.055 Uiso 1 2 calc R U P . .
C14 C 0.9472(4) 0.250000 0.6865(2) 0.0434(11) Uani 1 2 d S T P . .
C15 C 0.9397(4) 0.250000 0.7600(2) 0.0400(10) Uani 1 2 d S T P . .
H15 H 1.006672 0.250000 0.793043 0.048 Uiso 1 2 calc R U P . .
C16 C 0.5128(4) 0.250000 0.7422(3) 0.0529(13) Uani 1 2 d S T P . .
H16A H 0.464126 0.250000 0.779846 0.079 Uiso 1 2 calc R U P . .
H16B H 0.497335 0.361940 0.712962 0.079 Uiso 0.5 1 calc R U P . .
H16C H 0.497334 0.138060 0.712962 0.079 Uiso 0.5 1 calc R U P . .
C17 C 1.0635(4) 0.250000 0.6563(3) 0.0528(13) Uani 1 2 d S T P . .
C18 C 1.0726(4) 0.0716(8) 0.6096(3) 0.0972(17) Uani 1 1 d . . . . .
H18A H 1.064630 -0.040797 0.637901 0.146 Uiso 1 1 calc R U . . .
H18B H 1.146578 0.070034 0.592228 0.146 Uiso 1 1 calc R U . . .
H18C H 1.012257 0.074031 0.569416 0.146 Uiso 1 1 calc R U . . .
C19 C 1.1672(5) 0.250000 0.7144(3) 0.101(3) Uani 1 2 d S T P . .
H19A H 1.237110 0.250000 0.692320 0.152 Uiso 1 2 calc R U P . .
H19B H 1.165074 0.361940 0.743785 0.152 Uiso 0.5 1 calc R U P . .
H19C H 1.165074 0.138060 0.743784 0.152 Uiso 0.5 1 calc R U P . .
C20 C 0.6369(4) 0.250000 0.6061(2) 0.0435(11) Uani 1 2 d S T P . .
C21 C 0.5621(4) 0.250000 0.5555(3) 0.0454(11) Uani 1 2 d S T P . .
C22 C 0.4706(4) 0.250000 0.4963(2) 0.0411(10) Uani 1 2 d S T P . .
C23 C 0.3553(4) 0.250000 0.5103(3) 0.0511(12) Uani 1 2 d S T P . .
H23 H 0.339715 0.250000 0.557794 0.061 Uiso 1 2 calc R U P . .
C24 C 0.2653(4) 0.250000 0.4554(3) 0.0523(13) Uani 1 2 d S T P . .
H24 H 0.189526 0.250000 0.466116 0.063 Uiso 1 2 calc R U P . .
C25 C 0.2858(4) 0.250000 0.3835(2) 0.0440(11) Uani 1 2 d S T P . .
C26 C 0.1939(4) 0.250000 0.3250(3) 0.0529(13) Uani 1 2 d S T P . .
H26 H 0.117628 0.250000 0.334800 0.063 Uiso 1 2 calc R U P . .
C27 C 0.2149(5) 0.250000 0.2566(3) 0.0680(17) Uani 1 2 d S T P . .
H27 H 0.153083 0.250000 0.219774 0.082 Uiso 1 2 calc R U P . .
C28 C 0.3288(5) 0.250000 0.2390(3) 0.0572(14) Uani 1 2 d S T P . .
C29 C 0.3531(7) 0.250000 0.1676(3) 0.0767(19) Uani 1 2 d S T P . .
H29 H 0.292442 0.250000 0.129963 0.092 Uiso 1 2 calc R U P . .
C30 C 0.4630(8) 0.250000 0.1527(3) 0.088(2) Uani 1 2 d S T P . .
H30 H 0.476780 0.250000 0.104890 0.105 Uiso 1 2 calc R U P . .
C31 C 0.5559(7) 0.250000 0.2066(3) 0.0753(19) Uani 1 2 d S T P . .
H31 H 0.630905 0.250000 0.194594 0.090 Uiso 1 2 calc R U P . .
C32 C 0.5385(5) 0.250000 0.2790(3) 0.0577(14) Uani 1 2 d S T P . .
C33 C 0.6308(5) 0.250000 0.3386(3) 0.0627(15) Uani 1 2 d S T P . .
H33 H 0.707261 0.250000 0.329254 0.075 Uiso 1 2 calc R U P . .
C34 C 0.6085(4) 0.250000 0.4070(3) 0.0508(12) Uani 1 2 d S T P . .
H34 H 0.670130 0.250000 0.444024 0.061 Uiso 1 2 calc R U P . .
C35 C 0.4940(4) 0.250000 0.4247(2) 0.0422(11) Uani 1 2 d S T P . .
C36 C 0.4008(4) 0.250000 0.3681(2) 0.0389(10) Uani 1 2 d S T P . .
C37 C 0.4229(4) 0.250000 0.2959(2) 0.0443(11) Uani 1 2 d S T P . .

loop_
_atom_site_aniso_label
_atom_site_aniso_U_11
_atom_site_aniso_U_22
_atom_site_aniso_U_33
_atom_site_aniso_U_23
_atom_site_aniso_U_13
_atom_site_aniso_U_12
I1 0.03353(19) 0.0909(3) 0.0636(3) 0.000 0.00986(14) 0.000
N1 0.0302(18) 0.046(2) 0.033(2) 0.000 -0.0025(15) 0.000
C1 0.029(2) 0.047(3) 0.042(3) 0.000 0.0041(19) 0.000
C2 0.040(2) 0.053(3) 0.039(3) 0.000 0.011(2) 0.000
C3 0.033(2) 0.036(2) 0.033(2) 0.000 0.0012(17) 0.000
C4 0.030(2) 0.047(3) 0.036(2) 0.000 0.0005(18) 0.000
C5 0.029(2) 0.040(2) 0.039(2) 0.000 0.0007(18) 0.000
C6 0.033(2) 0.036(2) 0.040(3) 0.000 0.0016(18) 0.000
C7 0.045(3) 0.056(3) 0.026(2) 0.000 -0.0014(19) 0.000
C8 0.057(2) 0.082(3) 0.051(2) -0.020(2) 0.0063(17) -0.001(2)
C9 0.042(3) 0.084(4) 0.035(3) 0.000 -0.005(2) 0.000
C10 0.032(2) 0.037(2) 0.035(2) 0.000 0.0002(18) 0.000
C11 0.034(2) 0.040(2) 0.037(2) 0.000 -0.0012(18) 0.000
C12 0.042(3) 0.043(3) 0.030(2) 0.000 -0.0038(19) 0.000
C13 0.047(3) 0.056(3) 0.033(2) 0.000 0.001(2) 0.000
C14 0.041(2) 0.056(3) 0.034(2) 0.000 0.0059(19) 0.000
C15 0.033(2) 0.052(3) 0.034(2) 0.000 0.0007(18) 0.000
C16 0.037(3) 0.068(3) 0.050(3) 0.000 -0.009(2) 0.000
C17 0.045(3) 0.074(4) 0.041(3) 0.000 0.009(2) 0.000
C18 0.074(3) 0.096(4) 0.131(4) -0.038(3) 0.049(3) -0.003(3)
C19 0.045(3) 0.201(9) 0.059(4) 0.000 0.011(3) 0.000
C20 0.047(3) 0.050(3) 0.032(2) 0.000 -0.002(2) 0.000
C21 0.051(3) 0.047(3) 0.038(3) 0.000 0.002(2) 0.000
C22 0.039(2) 0.046(3) 0.036(2) 0.000 -0.0020(19) 0.000
C23 0.047(3) 0.072(4) 0.034(3) 0.000 0.005(2) 0.000
C24 0.042(3) 0.069(4) 0.046(3) 0.000 0.007(2) 0.000
C25 0.042(3) 0.049(3) 0.039(3) 0.000 -0.003(2) 0.000
C26 0.045(3) 0.053(3) 0.056(3) 0.000 -0.013(2) 0.000
C27 0.076(4) 0.058(4) 0.059(4) 0.000 -0.030(3) 0.000
C28 0.085(4) 0.045(3) 0.038(3) 0.000 -0.009(3) 0.000
C29 0.126(6) 0.064(4) 0.036(3) 0.000 -0.004(3) 0.000
C30 0.156(8) 0.064(4) 0.045(4) 0.000 0.025(5) 0.000
C31 0.120(6) 0.063(4) 0.050(4) 0.000 0.039(4) 0.000
C32 0.084(4) 0.044(3) 0.049(3) 0.000 0.021(3) 0.000
C33 0.056(3) 0.068(4) 0.067(4) 0.000 0.021(3) 0.000
C34 0.035(2) 0.062(3) 0.055(3) 0.000 0.004(2) 0.000
C35 0.035(2) 0.045(3) 0.045(3) 0.000 0.0007(19) 0.000
C36 0.045(3) 0.032(2) 0.037(2) 0.000 -0.0027(19) 0.000
C37 0.058(3) 0.036(3) 0.038(3) 0.000 0.004(2) 0.000

loop_
_atom_type_symbol
_atom_type_description
_atom_type_scat_dispersion_real
_atom_type_scat_dispersion_imag
_atom_type_scat_source
C C 0.0033 0.0016 'International Tables Vol C Tables 4.2.6.8 and 6.1.1.4'
H H 0.0000 0.0000 'International Tables Vol C Tables 4.2.6.8 and 6.1.1.4'
I I -0.4742 1.8119 'International Tables Vol C Tables 4.2.6.8 and 6.1.1.4'
N N 0.0061 0.0033 'International Tables Vol C Tables 4.2.6.8 and 6.1.1.4'

loop_
_geom_angle_atom_site_label_1
_geom_angle_atom_site_label_2
_geom_angle_atom_site_label_3
_geom_angle
_geom_angle_site_symmetry_1
_geom_angle_site_symmetry_3
C6 N1 C16 126.7(4) . .
C11 N1 C6 108.3(3) . .
C11 N1 C16 125.0(4) . .
C2 C1 I1 115.2(3) . .
C2 C1 C6 118.4(4) . .
C6 C1 I1 126.5(3) . .
C1 C2 H2 117.9 . .
C1 C2 C3 124.2(4) . .
C3 C2 H2 117.9 . .
C2 C3 C7 118.6(4) . .
C4 C3 C2 116.9(4) . .
C4 C3 C7 124.5(4) . .
C3 C4 H4 119.1 . .
C3 C4 C5 121.8(4) . .
C5 C4 H4 119.1 . .
C4 C5 C6 120.5(4) . .
C4 C5 C10 132.4(4) . .
C6 C5 C10 107.2(4) . .
N1 C6 C1 133.3(4) . .
N1 C6 C5 108.4(4) . .
C1 C6 C5 118.3(4) . .
C3 C7 C8 110.1(3) . 4_565
C3 C7 C8 110.1(3) . .
C3 C7 C9 112.2(4) . .
C8 C7 C8 109.2(4) 4_565 .
C9 C7 C8 107.6(3) . .
C9 C7 C8 107.6(3) . 4_565
C7 C8 H8A 109.5 . .
C7 C8 H8B 109.5 . .
C7 C8 H8C 109.5 . .
H8A C8 H8B 109.5 . .
H8A C8 H8C 109.5 . .
H8B C8 H8C 109.5 . .
C7 C9 H9A 109.5 . .
C7 C9 H9B 109.5 . .
C7 C9 H9C 109.5 . .
H9A C9 H9B 109.5 . .
H9A C9 H9C 109.5 . .
H9B C9 H9C 109.5 . .
C11 C10 C5 107.0(4) . .
C15 C10 C5 131.5(4) . .
C15 C10 C11 121.5(4) . .
N1 C11 C10 109.2(4) . .
N1 C11 C12 131.6(4) . .
C12 C11 C10 119.2(4) . .
C11 C12 C20 124.7(4) . .
C13 C12 C11 117.5(4) . .
C13 C12 C20 117.9(4) . .
C12 C13 H13 117.9 . .
C12 C13 C14 124.2(4) . .
C14 C13 H13 117.9 . .
C13 C14 C17 119.7(4) . .
C15 C14 C13 117.9(4) . .
C15 C14 C17 122.5(4) . .
C10 C15 H15 120.1 . .
C14 C15 C10 119.8(4) . .
C14 C15 H15 120.1 . .
N1 C16 H16A 109.5 . .
N1 C16 H16B 109.5 . .
N1 C16 H16C 109.5 . .
H16A C16 H16B 109.5 . .
H16A C16 H16C 109.5 . .
H16B C16 H16C 109.5 . .
C14 C17 C18 109.8(3) . .
C14 C17 C18 109.8(3) . 4_565
C18 C17 C18 108.8(5) 4_565 .
C19 C17 C14 113.3(4) . .
C19 C17 C18 107.5(3) . .
C19 C17 C18 107.5(3) . 4_565
C17 C18 H18A 109.5 . .
C17 C18 H18B 109.5 . .
C17 C18 H18C 109.5 . .
H18A C18 H18B 109.5 . .
H18A C18 H18C 109.5 . .
H18B C18 H18C 109.5 . .
C17 C19 H19A 109.5 . .
C17 C19 H19B 109.5 . .
C17 C19 H19C 109.5 . .
H19A C19 H19B 109.5 . .
H19A C19 H19C 109.5 . .
H19B C19 H19C 109.5 . .
C21 C20 C12 173.7(5) . .
C20 C21 C22 178.5(5) . .
C23 C22 C21 119.3(4) . .
C35 C22 C21 121.4(4) . .
C35 C22 C23 119.4(4) . .
C22 C23 H23 119.4 . .
C24 C23 C22 121.2(4) . .
C24 C23 H23 119.4 . .
C23 C24 H24 119.6 . .
C23 C24 C25 120.8(4) . .
C25 C24 H24 119.6 . .
C24 C25 C26 122.2(5) . .
C24 C25 C36 119.0(4) . .
C36 C25 C26 118.9(4) . .
C25 C26 H26 119.3 . .
C27 C26 C25 121.4(5) . .
C27 C26 H26 119.3 . .
C26 C27 H27 119.3 . .
C26 C27 C28 121.4(5) . .
C28 C27 H27 119.3 . .
C27 C28 C37 118.8(5) . .
C29 C28 C27 122.5(6) . .
C29 C28 C37 118.7(6) . .
C28 C29 H29 119.6 . .
C30 C29 C28 120.9(6) . .
C30 C29 H29 119.6 . .
C29 C30 H30 119.1 . .
C29 C30 C31 121.7(6) . .
C31 C30 H30 119.1 . .
C30 C31 H31 119.7 . .
C30 C31 C32 120.7(7) . .
C32 C31 H31 119.7 . .
C31 C32 C33 124.1(6) . .
C31 C32 C37 118.5(6) . .
C37 C32 C33 117.4(4) . .
C32 C33 H33 119.3 . .
C34 C33 C32 121.4(5) . .
C34 C33 H33 119.3 . .
C33 C34 H34 119.0 . .
C33 C34 C35 122.0(5) . .
C35 C34 H34 119.0 . .
C22 C35 C34 122.1(4) . .
C22 C35 C36 119.3(4) . .
C36 C35 C34 118.6(4) . .
C25 C36 C35 120.4(4) . .
C25 C36 C37 119.6(4) . .
C37 C36 C35 120.0(4) . .
C32 C37 C28 119.5(5) . .
C36 C37 C28 119.9(5) . .
C36 C37 C32 120.6(4) . .

loop_
_geom_bond_atom_site_label_1
_geom_bond_atom_site_label_2
_geom_bond_distance
_geom_bond_site_symmetry_2
I1 C1 2.100(4) .
N1 C6 1.392(5) .
N1 C11 1.390(5) .
N1 C16 1.462(5) .
C1 C2 1.382(6) .
C1 C6 1.410(6) .
C2 H2 0.9300 .
C2 C3 1.398(6) .
C3 C4 1.373(6) .
C3 C7 1.525(6) .
C4 H4 0.9300 .
C4 C5 1.392(6) .
C5 C6 1.422(6) .
C5 C10 1.424(6) .
C7 C8 1.534(4) .
C7 C8 1.534(4) 4_565
C7 C9 1.530(6) .
C8 H8A 0.9600 .
C8 H8B 0.9600 .
C8 H8C 0.9600 .
C9 H9A 0.9600 .
C9 H9B 0.9600 .
C9 H9C 0.9600 .
C10 C11 1.410(6) .
C10 C15 1.393(6) .
C11 C12 1.408(6) .
C12 C13 1.387(6) .
C12 C20 1.432(6) .
C13 H13 0.9300 .
C13 C14 1.394(6) .
C14 C15 1.391(6) .
C14 C17 1.534(6) .
C15 H15 0.9300 .
C16 H16A 0.9600 .
C16 H16B 0.9600 .
C16 H16C 0.9600 .
C17 C18 1.537(5) .
C17 C18 1.537(5) 4_565
C17 C19 1.516(8) .
C18 H18A 0.9600 .
C18 H18B 0.9600 .
C18 H18C 0.9600 .
C19 H19A 0.9600 .
C19 H19B 0.9600 .
C19 H19C 0.9600 .
C20 C21 1.201(6) .
C21 C22 1.434(6) .
C22 C23 1.402(6) .
C22 C35 1.400(6) .
C23 H23 0.9300 .
C23 C24 1.369(7) .
C24 H24 0.9300 .
C24 C25 1.398(7) .
C25 C26 1.428(6) .
C25 C36 1.406(6) .
C26 H26 0.9300 .
C26 C27 1.335(8) .
C27 H27 0.9300 .
C27 C28 1.408(8) .
C28 C29 1.402(8) .
C28 C37 1.424(7) .
C29 H29 0.9300 .
C29 C30 1.346(10) .
C30 H30 0.9300 .
C30 C31 1.380(10) .
C31 H31 0.9300 .
C31 C32 1.397(7) .
C32 C33 1.445(8) .
C32 C37 1.423(7) .
C33 H33 0.9300 .
C33 C34 1.339(7) .
C34 H34 0.9300 .
C34 C35 1.416(6) .
C35 C36 1.415(6) .
C36 C37 1.409(6) .

loop_
_geom_torsion_atom_site_label_1
_geom_torsion_atom_site_label_2
_geom_torsion_atom_site_label_3
_geom_torsion_atom_site_label_4
_geom_torsion
_geom_torsion_site_symmetry_1
_geom_torsion_site_symmetry_2
_geom_torsion_site_symmetry_3
_geom_torsion_site_symmetry_4
I1 C1 C2 C3 180.000(2) . . . .
I1 C1 C6 N1 0.000(3) . . . .
I1 C1 C6 C5 180.000(2) . . . .
N1 C11 C12 C13 180.000(2) . . . .
N1 C11 C12 C20 0.000(2) . . . .
C1 C2 C3 C4 0.000(3) . . . .
C1 C2 C3 C7 180.000(2) . . . .
C2 C1 C6 N1 180.000(2) . . . .
C2 C1 C6 C5 0.000(2) . . . .
C2 C3 C4 C5 0.000(2) . . . .
C2 C3 C7 C8 -60.2(3) . . . .
C2 C3 C7 C8 60.2(3) . . . 4_565
C2 C3 C7 C9 180.000(2) . . . .
C3 C4 C5 C6 0.000(2) . . . .
C3 C4 C5 C10 180.000(2) . . . .
C4 C3 C7 C8 119.8(3) . . . .
C4 C3 C7 C8 -119.8(3) . . . 4_565
C4 C3 C7 C9 0.000(3) . . . .
C4 C5 C6 N1 180.000(2) . . . .
C4 C5 C6 C1 0.000(2) . . . .
C4 C5 C10 C11 180.000(2) . . . .
C4 C5 C10 C15 0.000(3) . . . .
C5 C10 C11 N1 0.000(1) . . . .
C5 C10 C11 C12 180.000(1) . . . .
C5 C10 C15 C14 180.000(2) . . . .
C6 N1 C11 C10 0.000(2) . . . .
C6 N1 C11 C12 180.000(2) . . . .
C6 C1 C2 C3 0.000(3) . . . .
C6 C5 C10 C11 0.000(2) . . . .
C6 C5 C10 C15 180.000(2) . . . .
C7 C3 C4 C5 180.000(2) . . . .
C10 C5 C6 N1 0.000(2) . . . .
C10 C5 C6 C1 180.000(2) . . . .
C10 C11 C12 C13 0.000(2) . . . .
C10 C11 C12 C20 180.000(2) . . . .
C11 N1 C6 C1 180.000(2) . . . .
C11 N1 C6 C5 0.000(2) . . . .
C11 C10 C15 C14 0.000(2) . . . .
C11 C12 C13 C14 0.000(2) . . . .
C12 C13 C14 C15 0.000(2) . . . .
C12 C13 C14 C17 180.000(2) . . . .
C13 C14 C15 C10 0.000(2) . . . .
C13 C14 C17 C18 -59.8(3) . . . .
C13 C14 C17 C18 59.8(3) . . . 4_565
C13 C14 C17 C19 180.000(2) . . . .
C15 C10 C11 N1 180.000(1) . . . .
C15 C10 C11 C12 0.000(2) . . . .
C15 C14 C17 C18 120.2(3) . . . .
C15 C14 C17 C18 -120.2(3) . . . 4_565
C15 C14 C17 C19 0.000(2) . . . .
C16 N1 C6 C1 0.000(3) . . . .
C16 N1 C6 C5 180.000(1) . . . .
C16 N1 C11 C10 180.000(1) . . . .
C16 N1 C11 C12 0.000(2) . . . .
C17 C14 C15 C10 180.000(2) . . . .
C20 C12 C13 C14 180.000(1) . . . .
C21 C22 C23 C24 180.000(1) . . . .
C21 C22 C35 C34 0.000(1) . . . .
C21 C22 C35 C36 180.000(1) . . . .
C22 C23 C24 C25 0.000(1) . . . .
C22 C35 C36 C25 0.000(1) . . . .
C22 C35 C36 C37 180.000(1) . . . .
C23 C22 C35 C34 180.000(1) . . . .
C23 C22 C35 C36 0.000(1) . . . .
C23 C24 C25 C26 180.000(1) . . . .
C23 C24 C25 C36 0.000(1) . . . .
C24 C25 C26 C27 180.000(1) . . . .
C24 C25 C36 C35 0.000(1) . . . .
C24 C25 C36 C37 180.000(1) . . . .
C25 C26 C27 C28 0.000(1) . . . .
C25 C36 C37 C28 0.000(1) . . . .
C25 C36 C37 C32 180.000(1) . . . .
C26 C25 C36 C35 180.000(1) . . . .
C26 C25 C36 C37 0.000(1) . . . .
C26 C27 C28 C29 180.000(1) . . . .
C26 C27 C28 C37 0.000(1) . . . .
C27 C28 C29 C30 180.000(1) . . . .
C27 C28 C37 C32 180.000(1) . . . .
C27 C28 C37 C36 0.000(1) . . . .
C28 C29 C30 C31 0.000(1) . . . .
C29 C28 C37 C32 0.000(1) . . . .
C29 C28 C37 C36 180.000(1) . . . .
C29 C30 C31 C32 0.000(1) . . . .
C30 C31 C32 C33 180.000(1) . . . .
C30 C31 C32 C37 0.000(1) . . . .
C31 C32 C33 C34 180.000(1) . . . .
C31 C32 C37 C28 0.000(1) . . . .
C31 C32 C37 C36 180.000(1) . . . .
C32 C33 C34 C35 0.000(1) . . . .
C33 C32 C37 C28 180.000(1) . . . .
C33 C32 C37 C36 0.000(1) . . . .
C33 C34 C35 C22 180.000(1) . . . .
C33 C34 C35 C36 0.000(1) . . . .
C34 C35 C36 C25 180.000(1) . . . .
C34 C35 C36 C37 0.000(1) . . . .
C35 C22 C23 C24 0.000(1) . . . .
C35 C36 C37 C28 180.000(1) . . . .
C35 C36 C37 C32 0.000(1) . . . .
C36 C25 C26 C27 0.000(1) . . . .
C37 C28 C29 C30 0.000(1) . . . .
C37 C32 C33 C34 0.000(1) . . . .
